data_2107111
loop_
_publ_author_name
'Molinie, P.'
'Brec, R.'
'Rouxel, J.'
'Herpin, P.'

_publ_section_title
;
 Structures des amidoaluminates alcalins M Al (N H2)4, (M=Na,K,Cs).
 Structure de l'amidogallate de sodium Na Ga (N H2)4
;
_journal_name_full 'Acta Crystallographica B (24,1968-38,1982)'
_journal_page_first 925
_journal_page_last 934
_journal_volume 29
_journal_year 1973
_chemical_formula_sum 'Al Cs H8 N4'
_chemical_name_systematic 'Cs (Al (N H2)4)'
_space_group_IT_number 85
_symmetry_space_group_name_Hall '-P 4a'
_symmetry_space_group_name_H-M 'P 4/n :2'
_cell_angle_alpha 90
_cell_angle_beta 90
_cell_angle_gamma 90
_cell_formula_units_Z 2
_cell_length_a 7.579
_cell_length_b 7.579
_cell_length_c 5.375
_cell_volume 308.747
_citation_journal_id_ASTM ACBCAR
_cod_data_source_file Molinie_ACBCAR_1973_713.cif
_cod_data_source_block H8Al1Cs1N4
_cod_original_cell_volume 308.7467
_cod_original_formula_sum 'H8 Al1 Cs1 N4'
_cod_database_code 2107111

loop_
_symmetry_equiv_pos_as_xyz
x,y,z
-y+1/2,x,z
-x+1/2,-y+1/2,z
y,-x+1/2,z
-x,-y,-z
y-1/2,-x,-z
x-1/2,y-1/2,-z
-y,x-1/2,-z

loop_
_atom_site_label
_atom_site_type_symbol
_atom_site_fract_x
_atom_site_fract_y
_atom_site_fract_z
_atom_site_occupancy
_atom_site_U_iso_or_equiv
Cs1 Cs+1 0.25 0.25 0.2697 1 0.0
N1 N-3 0.0818 0.665 0.215 1 0.0
Al1 Al+3 0.75 0.25 0 1 0.0
H2 H+1 -0.03 0.54 0.16 1 0.0
H1 H+1 0.04 0.65 0.42 1 0.0
